data_2022995
loop_
_publ_author_name
'Nogu&#xe9;-Guzm&#xe1;n, Vianca C'
'Burgos-Suazo, Alejandro'
'Rivera-Reyes, Javier O'
'Montes Qui&#xf1;ones, Vasti P'
'Ramis-Aybar, Paola C'
'Burgos-Jim&#xe9;nez, Adriana C'
'Gonz&#xe1;lez-Nieves, Karilys'
'Pi&#xf1;ero-Cruz, Dalice M'

_publ_section_title
;
 New copper carboxyl-ate pyrene dimers: synthesis, crystal structure,
 Hirshfeld surface analysis and electrochemical characterization.
;
_journal_issue 'Pt 1'
_journal_name_full 'Acta crystallographica. Section E, Crystallographic communications'
_journal_page_first 1
_journal_page_last 9
_journal_paper_doi 10.1107/S2056989023010277
_journal_volume 80
_journal_year 2024
_chemical_formula_iupac '[Cu2 (C17 H9 O2)4 (C3 H7 N O)2]'
_chemical_formula_moiety 'C74 H50 Cu2 N2 O10'
_chemical_formula_sum 'C74 H50 Cu2 N2 O10'
_chemical_formula_weight 1254.24
_chemical_name_systematic Bis(dimethylformamide)tetrakis(\m-pyrene-1-carboxylato)dicopper(<i>Cu</i>---<i>Cu</i>)
_space_group_crystal_system monoclinic
_space_group_IT_number 14
_space_group_name_Hall '-P 2yn'
_space_group_name_H-M_alt 'P 1 21/n 1'
_atom_sites_solution_hydrogens geom
_audit_creation_method
;
Olex2 1.5
(compiled 2021.07.19 svn.r715e62df for OlexSys, GUI svn.r6380)
;
_cell_angle_alpha 90
_cell_angle_beta 100.1160(11)
_cell_angle_gamma 90
_cell_formula_units_Z 2
_cell_length_a 10.54266(13)
_cell_length_b 21.8888(2)
_cell_length_c 12.66517(15)
_cell_measurement_reflns_used 4485
_cell_measurement_temperature 300(2)
_cell_measurement_theta_max 0.943
_cell_measurement_theta_min 0.869
_cell_volume 2877.26(6)
_computing_cell_refinement
;
CrysAlisPro (Rigaku OD, 2020)
;
_computing_data_collection
;
CrysAlisPro (Rigaku OD, 2020)
;
_computing_data_reduction
;
CrysAlisPro (Rigaku OD, 2020)
;
_computing_molecular_graphics
;
Olex2 1.5 (Dolomanov <i>et al.</i>,  2009)
;
_computing_publication_material
;
Olex2 1.5 (Dolomanov <i>et al.</i>,  2009)
;
_computing_structure_refinement
;
<i>SHELXL2018/3</i> (Sheldrick, 2015b)
;
_computing_structure_solution
;
SHELXT (Sheldrick, 2015a)
;
_diffrn_ambient_temperature 300.15
_diffrn_detector_area_resol_mean 10.0000
_diffrn_measured_fraction_theta_full 0.998
_diffrn_measured_fraction_theta_max 0.992
_diffrn_measurement_device_type 'Rigaku SuperNova Hypix6000'
_diffrn_measurement_method '\w scans'
_diffrn_radiation_type CuK\a
_diffrn_radiation_wavelength 1.54184
_diffrn_reflns_av_R_equivalents 0.0229
_diffrn_reflns_av_unetI/netI 0.0235
_diffrn_reflns_limit_h_max 10
_diffrn_reflns_limit_h_min -12
_diffrn_reflns_limit_k_max 26
_diffrn_reflns_limit_k_min -26
_diffrn_reflns_limit_l_max 15
_diffrn_reflns_limit_l_min -13
_diffrn_reflns_number 15433
_diffrn_reflns_theta_full 67.684
_diffrn_reflns_theta_max 68.441
_diffrn_reflns_theta_min 4.039
_diffrn_source microsource
_exptl_absorpt_coefficient_mu 1.461
_exptl_absorpt_correction_T_max 0.944
_exptl_absorpt_correction_T_min 0.844
_exptl_absorpt_correction_type multi-scan
_exptl_absorpt_process_details
;
(Blessing, 1995)
;
_exptl_crystal_colour green
_exptl_crystal_density_diffrn 1.448
_exptl_crystal_description block
_exptl_crystal_F_000 1292
_exptl_crystal_size_max 0.12
_exptl_crystal_size_mid 0.08
_exptl_crystal_size_min 0.04
_refine_diff_density_max 0.202
_refine_diff_density_min -0.282
_refine_ls_extinction_method none
_refine_ls_goodness_of_fit_ref 1.071
_refine_ls_hydrogen_treatment constr
_refine_ls_matrix_type full
_refine_ls_number_parameters 447
_refine_ls_number_reflns 5246
_refine_ls_number_restraints 1
_refine_ls_restrained_S_all 1.071
_refine_ls_R_factor_all 0.0374
_refine_ls_R_factor_gt 0.0314
_refine_ls_shift/su_max 0.001
_refine_ls_shift/su_mean 0.000
_refine_ls_structure_factor_coef Fsqd
_refine_ls_weighting_details 'w=1/[\s^2^(Fo^2^)+(0.0491P)^2^+0.4863P] where P=(Fo^2^+2Fc^2^)/3'
_refine_ls_weighting_scheme calc
_refine_ls_wR_factor_gt 0.0875
_refine_ls_wR_factor_ref 0.0909
_reflns_number_gt 4485
_reflns_number_total 5246
_reflns_threshold_expression 'I > 2\s(I)'
_cod_data_source_file ny2001sup1.cif
_cod_data_source_block 2
_cod_depositor_comments 'Adding full bibliography for 2022994--2022995.cif.'
_cod_original_cell_volume 2877.25(6)
_cod_database_code 2022995
_cod_database_fobs_code 2022995
_shelx_space_group_comment
;
The symmetry employed for this shelxl refinement is uniquely defined
by the following loop, which should always be used as a source of
symmetry information in preference to the above space-group names.
They are only intended as comments.
;
_shelx_estimated_absorpt_t_min 0.844
_shelx_estimated_absorpt_t_max 0.944

loop_
_space_group_symop_operation_xyz
'x, y, z'
'-x+1/2, y+1/2, -z+1/2'
'-x, -y, -z'
'x-1/2, -y-1/2, z-1/2'

loop_
_atom_site_type_symbol
_atom_site_label
_atom_site_fract_x
_atom_site_fract_y
_atom_site_fract_z
_atom_site_U_iso_or_equiv
_atom_site_adp_type
_atom_site_calc_flag
_atom_site_occupancy
_atom_site_disorder_assembly
_atom_site_disorder_group
Cu Cu1 0.10029(2) 0.46339(2) 0.01883(2) 0.03473(9) Uani d 1 . .
O O1 -0.04514(13) 0.55286(6) -0.15584(11) 0.0493(3) Uani d 1 . .
O O2 0.12690(14) 0.49169(7) -0.12241(11) 0.0535(4) Uani d 1 . .
O O3 0.03477(13) 0.59478(6) 0.04766(13) 0.0547(4) Uani d 1 . .
O O4 0.20382(12) 0.53317(6) 0.08069(12) 0.0503(3) Uani d 1 . .
O O5 0.24588(12) 0.39180(6) 0.04172(11) 0.0495(3) Uani d 1 . .
N N1 0.2843(2) 0.29133(9) 0.0207(2) 0.0861(7) Uani d 1 . .
C C1 0.05677(18) 0.53058(8) -0.17817(15) 0.0413(4) Uani d 1 . .
C C2 0.09464(19) 0.55034(9) -0.28124(15) 0.0434(4) Uani d 1 . .
C C3 -0.0038(2) 0.55820(11) -0.36868(17) 0.0550(5) Uani d 1 . .
H H3 -0.089016 0.555364 -0.358896 0.066 Uiso calc 1 . .
C C4 0.0220(2) 0.57005(12) -0.46922(17) 0.0609(6) Uani d 1 . .
H H4 -0.045814 0.575850 -0.526110 0.073 Uiso calc 1 . .
C C5 0.1484(2) 0.57351(10) -0.48705(16) 0.0516(5) Uani d 1 . .
C C6 0.25011(19) 0.56952(8) -0.39786(15) 0.0425(4) Uani d 1 . .
C C7 0.22369(18) 0.55878(8) -0.29303(14) 0.0406(4) Uani d 1 . .
C C8 0.3304(2) 0.55944(10) -0.20505(16) 0.0492(5) Uani d 1 . .
H H8 0.314692 0.554463 -0.135557 0.059 Uiso calc 1 . .
C C9 0.4526(2) 0.56709(10) -0.22076(18) 0.0559(5) Uani d 1 . .
H H9 0.519035 0.567719 -0.161763 0.067 Uiso calc 1 . .
C C10 0.4827(2) 0.57427(10) -0.32593(18) 0.0541(5) Uani d 1 . .
C C11 0.3803(2) 0.57542(9) -0.41406(16) 0.0477(5) Uani d 1 . .
C C12 0.4058(2) 0.58161(11) -0.51984(18) 0.0590(6) Uani d 1 . .
C C13 0.5344(3) 0.58709(14) -0.5332(2) 0.0805(8) Uani d 1 . .
H H13 0.553111 0.591080 -0.601975 0.097 Uiso calc 1 . .
C C14 0.6329(3) 0.58669(16) -0.4474(3) 0.0885(9) Uani d 1 . .
H H14 0.717268 0.590893 -0.458614 0.106 Uiso calc 1 . .
C C15 0.6092(2) 0.58014(13) -0.3441(2) 0.0735(7) Uani d 1 . .
H H15 0.677486 0.579644 -0.286562 0.088 Uiso calc 1 . .
C C16 0.3008(3) 0.58189(13) -0.60718(19) 0.0714(7) Uani d 1 . .
H H16 0.317731 0.583965 -0.676722 0.086 Uiso calc 1 . .
C C17 0.1801(3) 0.57930(12) -0.59274(17) 0.0649(6) Uani d 1 . .
H H17 0.114073 0.581250 -0.651932 0.078 Uiso calc 1 . .
C C18 0.15237(17) 0.58494(8) 0.07943(14) 0.0390(4) Uani d 1 . .
C C19 0.23279(18) 0.63965(8) 0.11993(14) 0.0409(4) Uani d 1 . .
C C20 0.1663(2) 0.69272(10) 0.1372(2) 0.0586(5) Uani d 1 . .
H H20 0.077020 0.693114 0.118151 0.070 Uiso calc 1 . .
C C21 0.2276(2) 0.74439(10) 0.1813(2) 0.0676(6) Uani d 1 . .
H H21 0.179776 0.779236 0.189580 0.081 Uiso calc 1 . .
C C22 0.3608(2) 0.74503(10) 0.21386(19) 0.0568(5) Uani d 1 . .
C C23 0.43190(18) 0.69221(8) 0.19576(16) 0.0446(4) Uani d 1 . .
C C24 0.36931(17) 0.63922(8) 0.14546(14) 0.0386(4) Uani d 1 . .
C C25 0.44932(18) 0.58915(9) 0.12436(16) 0.0463(4) Uani d 1 . .
H H25 0.411076 0.554935 0.088547 0.056 Uiso calc 1 . .
C C26 0.5787(2) 0.59043(10) 0.15518(18) 0.0529(5) Uani d 1 . .
H H26 0.627295 0.557535 0.138365 0.064 Uiso calc 1 . .
C C27 0.6423(2) 0.64062(10) 0.2125(2) 0.0576(5) Uani d 1 . .
C C28 0.5683(2) 0.69203(9) 0.23145(19) 0.0545(5) Uani d 1 . .
C C30 0.5536(3) 0.79524(12) 0.3041(3) 0.0912(10) Uani d 1 . .
H H30 0.592741 0.828210 0.343260 0.109 Uiso calc 0.65(3) A 1
H H30A 0.593911 0.829460 0.338355 0.109 Uiso calc 0.35(3) A 2
C C31 0.4277(3) 0.79689(11) 0.2668(3) 0.0789(8) Uani d 1 . .
H H31 0.381905 0.832360 0.275001 0.095 Uiso calc 1 . .
C C35 0.2118(2) 0.34049(11) 0.0132(2) 0.0745(7) Uani d 1 . .
H H35 0.125485 0.335492 -0.017035 0.089 Uiso calc 1 . .
C C36 0.4184(3) 0.29451(15) 0.0634(3) 0.0917(9) Uani d 1 . .
H H36A 0.433205 0.280956 0.136652 0.138 Uiso calc 1 . .
H H36B 0.447514 0.335928 0.060275 0.138 Uiso calc 1 . .
H H36C 0.465031 0.268801 0.022143 0.138 Uiso calc 1 . .
C C29A 0.6250(15) 0.7471(9) 0.2866(17) 0.081(4) Uani d 0.65(3) A 1
C C32A 0.7569(13) 0.7376(6) 0.3409(17) 0.094(4) Uani d 0.65(3) A 1
H H32A 0.795517 0.767020 0.388907 0.112 Uiso calc 0.65(3) A 1
C C33A 0.8273(12) 0.6859(6) 0.3235(18) 0.107(4) Uani d 0.65(3) A 1
H H33A 0.914060 0.683192 0.354053 0.128 Uiso calc 0.65(3) A 1
C C34A 0.7689(13) 0.6389(5) 0.2613(15) 0.077(4) Uani d 0.65(3) A 1
H H34A 0.817416 0.604509 0.251930 0.092 Uiso calc 0.65(3) A 1
C C37A 0.225(3) 0.2297(6) 0.014(3) 0.119(6) Uani d 0.45(5) B 1
H H37A 0.133542 0.233293 -0.005127 0.179 Uiso calc 0.45(5) B 1
H H37B 0.246498 0.209958 0.082987 0.179 Uiso calc 0.45(5) B 1
H H37C 0.258081 0.205900 -0.038534 0.179 Uiso calc 0.45(5) B 1
C C29B 0.636(3) 0.7361(17) 0.292(3) 0.072(5) Uani d 0.35(3) A 2
C C32B 0.771(2) 0.7459(12) 0.294(2) 0.083(5) Uani d 0.35(3) A 2
H H32B 0.808613 0.784346 0.306880 0.099 Uiso calc 0.35(3) A 2
C C33B 0.8402(19) 0.6974(11) 0.278(2) 0.083(5) Uani d 0.35(3) A 2
H H33B 0.929280 0.699307 0.298159 0.099 Uiso calc 0.35(3) A 2
C C34B 0.786(2) 0.6436(12) 0.233(2) 0.071(5) Uani d 0.35(3) A 2
H H34B 0.835839 0.611319 0.215515 0.085 Uiso calc 0.35(3) A 2
C C37B 0.2384(17) 0.2354(9) -0.043(3) 0.138(7) Uani d 0.55(5) B 2
H H37D 0.208109 0.205937 0.003176 0.208 Uiso calc 0.55(5) B 2
H H37E 0.308233 0.218162 -0.072421 0.208 Uiso calc 0.55(5) B 2
H H37F 0.169484 0.246163 -0.099867 0.208 Uiso calc 0.55(5) B 2

loop_
_atom_site_aniso_label
_atom_site_aniso_U_11
_atom_site_aniso_U_22
_atom_site_aniso_U_33
_atom_site_aniso_U_12
_atom_site_aniso_U_13
_atom_site_aniso_U_23
Cu1 0.03029(14) 0.02935(14) 0.04509(16) 0.00122(10) 0.00818(10) 0.00401(10)
O1 0.0472(8) 0.0509(8) 0.0537(8) 0.0076(6) 0.0190(6) 0.0130(6)
O2 0.0561(8) 0.0551(8) 0.0540(8) 0.0164(7) 0.0231(7) 0.0145(7)
O3 0.0357(7) 0.0412(7) 0.0818(10) 0.0001(6) -0.0042(7) -0.0097(7)
O4 0.0357(7) 0.0342(7) 0.0776(9) -0.0038(5) 0.0003(6) 0.0007(6)
O5 0.0388(7) 0.0394(7) 0.0692(9) 0.0071(6) 0.0068(6) 0.0055(6)
N1 0.0663(14) 0.0417(11) 0.146(2) 0.0161(10) 0.0074(14) 0.0052(12)
C1 0.0434(10) 0.0361(9) 0.0454(10) -0.0060(8) 0.0105(8) -0.0010(7)
C2 0.0456(10) 0.0430(10) 0.0425(9) -0.0020(8) 0.0104(8) 0.0025(8)
C3 0.0405(11) 0.0712(14) 0.0531(11) -0.0039(10) 0.0073(9) 0.0057(10)
C4 0.0482(12) 0.0840(16) 0.0469(11) -0.0021(11) -0.0019(9) 0.0100(11)
C5 0.0543(12) 0.0574(12) 0.0426(10) -0.0041(10) 0.0072(9) 0.0073(9)
C6 0.0456(10) 0.0383(9) 0.0449(10) -0.0026(8) 0.0111(8) 0.0033(7)
C7 0.0428(10) 0.0369(9) 0.0423(9) -0.0026(8) 0.0084(8) 0.0023(7)
C8 0.0515(12) 0.0514(11) 0.0435(10) -0.0046(9) 0.0051(8) 0.0039(8)
C9 0.0468(12) 0.0589(13) 0.0579(12) -0.0059(10) -0.0023(9) 0.0066(10)
C10 0.0446(11) 0.0504(12) 0.0681(13) -0.0026(9) 0.0120(10) 0.0083(10)
C11 0.0500(11) 0.0398(10) 0.0562(11) -0.0004(8) 0.0173(9) 0.0073(8)
C12 0.0624(14) 0.0587(13) 0.0616(13) 0.0021(11) 0.0265(11) 0.0147(10)
C13 0.0717(18) 0.091(2) 0.0900(19) 0.0077(15) 0.0449(16) 0.0277(15)
C14 0.0535(15) 0.108(2) 0.112(2) 0.0050(15) 0.0361(16) 0.0313(19)
C15 0.0440(12) 0.0824(18) 0.0947(19) -0.0009(12) 0.0138(12) 0.0180(14)
C16 0.0892(19) 0.0800(17) 0.0493(13) -0.0006(14) 0.0238(12) 0.0166(11)
C17 0.0734(16) 0.0784(16) 0.0419(11) -0.0036(13) 0.0074(10) 0.0133(10)
C18 0.0341(9) 0.0393(10) 0.0433(9) -0.0030(7) 0.0058(7) 0.0026(7)
C19 0.0398(10) 0.0353(9) 0.0468(9) -0.0033(8) 0.0058(7) -0.0005(7)
C20 0.0400(11) 0.0484(12) 0.0834(15) 0.0029(9) 0.0002(10) -0.0094(11)
C21 0.0535(13) 0.0413(11) 0.1047(18) 0.0072(10) 0.0052(12) -0.0174(12)
C22 0.0525(12) 0.0392(10) 0.0766(14) -0.0029(9) 0.0060(10) -0.0102(10)
C23 0.0421(10) 0.0358(9) 0.0555(11) -0.0051(8) 0.0078(8) -0.0017(8)
C24 0.0387(9) 0.0344(9) 0.0433(9) -0.0040(7) 0.0086(7) -0.0004(7)
C25 0.0418(10) 0.0394(10) 0.0590(11) -0.0062(8) 0.0127(9) -0.0089(8)
C26 0.0429(11) 0.0416(10) 0.0765(14) -0.0016(9) 0.0163(10) -0.0092(9)
C27 0.0403(11) 0.0464(11) 0.0840(15) -0.0054(9) 0.0052(10) -0.0069(11)
C28 0.0440(11) 0.0393(11) 0.0772(14) -0.0071(9) 0.0021(10) -0.0063(10)
C30 0.0704(18) 0.0472(14) 0.146(3) -0.0085(13) -0.0075(17) -0.0371(16)
C31 0.0702(17) 0.0391(12) 0.122(2) -0.0008(11) 0.0027(15) -0.0243(13)
C35 0.0462(12) 0.0460(13) 0.125(2) 0.0083(10) -0.0034(13) 0.0042(14)
C36 0.0719(18) 0.083(2) 0.118(2) 0.0415(16) 0.0091(16) 0.0200(17)
C29A 0.048(5) 0.039(7) 0.143(7) -0.010(6) -0.018(4) -0.025(5)
C32A 0.056(5) 0.065(4) 0.146(10) -0.013(3) -0.021(6) -0.027(6)
C33A 0.044(4) 0.073(4) 0.186(12) -0.007(3) -0.026(5) -0.008(7)
C34A 0.042(4) 0.049(3) 0.139(10) -0.002(3) 0.012(4) -0.009(4)
C37A 0.137(11) 0.038(4) 0.174(15) 0.001(5) 0.006(11) 0.011(6)
C29B 0.059(8) 0.036(10) 0.118(11) 0.018(6) 0.005(7) -0.011(6)
C32B 0.050(5) 0.073(9) 0.122(14) -0.027(5) 0.007(8) -0.034(9)
C33B 0.043(5) 0.079(11) 0.124(12) -0.022(6) 0.009(7) -0.040(9)
C34B 0.025(5) 0.088(11) 0.099(10) -0.011(5) 0.013(5) -0.040(8)
C37B 0.133(8) 0.050(5) 0.239(19) 0.009(5) 0.051(12) -0.011(10)

loop_
_atom_type_symbol
_atom_type_description
_atom_type_scat_dispersion_real
_atom_type_scat_dispersion_imag
_atom_type_scat_source
C C 0.0181 0.0091 'International Tables Vol C Tables 4.2.6.8 and 6.1.1.4'
H H 0.0000 0.0000 'International Tables Vol C Tables 4.2.6.8 and 6.1.1.4'
Cu Cu -1.9646 0.5888 'International Tables Vol C Tables 4.2.6.8 and 6.1.1.4'
N N 0.0311 0.0180 'International Tables Vol C Tables 4.2.6.8 and 6.1.1.4'
O O 0.0492 0.0322 'International Tables Vol C Tables 4.2.6.8 and 6.1.1.4'

loop_
_geom_angle_atom_site_label_1
_geom_angle_atom_site_label_2
_geom_angle_atom_site_label_3
_geom_angle_site_symmetry_1
_geom_angle_site_symmetry_3
_geom_angle
_geom_angle_publ_flag
O1 Cu1 Cu1 3_565 3_565 85.23(4) ?
O1 Cu1 O2 3_565 . 168.37(6) ?
O1 Cu1 O3 3_565 3_565 87.53(7) ?
O1 Cu1 O4 3_565 . 91.06(6) ?
O1 Cu1 O5 3_565 . 93.64(5) ?
O2 Cu1 Cu1 . 3_565 83.18(4) ?
O2 Cu1 O3 . 3_565 91.29(7) ?
O2 Cu1 O5 . . 97.96(5) ?
O3 Cu1 Cu1 3_565 3_565 79.62(4) ?
O3 Cu1 O5 3_565 . 91.79(5) ?
O4 Cu1 Cu1 . 3_565 88.35(4) ?
O4 Cu1 O2 . . 87.68(7) ?
O4 Cu1 O3 . 3_565 167.96(5) ?
O4 Cu1 O5 . . 100.23(5) ?
O5 Cu1 Cu1 . 3_565 171.37(4) ?
C1 O1 Cu1 . 3_565 121.86(12) ?
C1 O2 Cu1 . . 124.16(12) ?
C18 O3 Cu1 . 3_565 128.45(12) ?
C18 O4 Cu1 . . 119.31(12) ?
C35 O5 Cu1 . . 117.47(14) ?
C35 N1 C36 . . 120.9(2) ?
C35 N1 C37A . . 120.6(11) ?
C35 N1 C37B . . 120.2(10) ?
C36 N1 C37A . . 116.3(9) ?
C36 N1 C37B . . 116.7(8) ?
O1 C1 O2 . . 125.24(17) ?
O1 C1 C2 . . 117.02(17) ?
O2 C1 C2 . . 117.69(16) ?
C3 C2 C1 . . 117.09(17) ?
C3 C2 C7 . . 120.03(17) ?
C7 C2 C1 . . 122.85(17) ?
C2 C3 H3 . . 119.3 ?
C4 C3 C2 . . 121.4(2) ?
C4 C3 H3 . . 119.3 ?
C3 C4 H4 . . 119.6 ?
C3 C4 C5 . . 120.8(2) ?
C5 C4 H4 . . 119.6 ?
C4 C5 C6 . . 118.65(18) ?
C4 C5 C17 . . 122.7(2) ?
C6 C5 C17 . . 118.6(2) ?
C5 C6 C7 . . 120.60(18) ?
C5 C6 C11 . . 119.45(17) ?
C7 C6 C11 . . 119.95(18) ?
C2 C7 C6 . . 118.17(17) ?
C2 C7 C8 . . 123.96(17) ?
C6 C7 C8 . . 117.83(17) ?
C7 C8 H8 . . 119.2 ?
C9 C8 C7 . . 121.65(19) ?
C9 C8 H8 . . 119.2 ?
C8 C9 H9 . . 119.2 ?
C8 C9 C10 . . 121.7(2) ?
C10 C9 H9 . . 119.2 ?
C11 C10 C9 . . 118.33(19) ?
C15 C10 C9 . . 122.5(2) ?
C15 C10 C11 . . 119.2(2) ?
C10 C11 C6 . . 120.39(18) ?
C10 C11 C12 . . 120.24(19) ?
C12 C11 C6 . . 119.4(2) ?
C11 C12 C16 . . 119.0(2) ?
C13 C12 C11 . . 118.1(2) ?
C13 C12 C16 . . 122.9(2) ?
C12 C13 H13 . . 119.3 ?
C14 C13 C12 . . 121.3(2) ?
C14 C13 H13 . . 119.3 ?
C13 C14 H14 . . 119.5 ?
C13 C14 C15 . . 121.1(2) ?
C15 C14 H14 . . 119.5 ?
C10 C15 H15 . . 120.0 ?
C14 C15 C10 . . 120.1(3) ?
C14 C15 H15 . . 120.0 ?
C12 C16 H16 . . 119.0 ?
C17 C16 C12 . . 122.1(2) ?
C17 C16 H16 . . 119.0 ?
C5 C17 H17 . . 119.3 ?
C16 C17 C5 . . 121.3(2) ?
C16 C17 H17 . . 119.3 ?
O3 C18 O4 . . 124.08(17) ?
O3 C18 C19 . . 116.05(16) ?
O4 C18 C19 . . 119.86(16) ?
C20 C19 C18 . . 116.64(17) ?
C20 C19 C24 . . 119.19(17) ?
C24 C19 C18 . . 124.11(16) ?
C19 C20 H20 . . 118.7 ?
C21 C20 C19 . . 122.5(2) ?
C21 C20 H20 . . 118.7 ?
C20 C21 H21 . . 119.8 ?
C20 C21 C22 . . 120.5(2) ?
C22 C21 H21 . . 119.8 ?
C21 C22 C23 . . 118.57(19) ?
C21 C22 C31 . . 122.2(2) ?
C23 C22 C31 . . 119.2(2) ?
C22 C23 C24 . . 121.22(18) ?
C22 C23 C28 . . 118.82(18) ?
C24 C23 C28 . . 119.94(17) ?
C19 C24 C23 . . 117.85(16) ?
C19 C24 C25 . . 124.61(16) ?
C23 C24 C25 . . 117.54(17) ?
C24 C25 H25 . . 119.1 ?
C26 C25 C24 . . 121.75(18) ?
C26 C25 H25 . . 119.1 ?
C25 C26 H26 . . 119.1 ?
C25 C26 C27 . . 121.77(19) ?
C27 C26 H26 . . 119.1 ?
C26 C27 C34B . . 119.7(9) ?
C28 C27 C26 . . 118.53(19) ?
C28 C27 C34B . . 120.7(10) ?
C34A C27 C26 . . 123.1(6) ?
C34A C27 C28 . . 117.9(6) ?
C23 C28 C29A . . 116.8(8) ?
C27 C28 C23 . . 120.21(18) ?
C27 C28 C29A . . 122.9(8) ?
C29B C28 C23 . . 125.5(15) ?
C29B C28 C27 . . 114.1(16) ?
C31 C30 H30 . . 119.4 ?
C31 C30 H30A . . 119.3 ?
C31 C30 C29A . . 121.2(6) ?
C31 C30 C29B . . 121.3(11) ?
C29A C30 H30 . . 119.4 ?
C29B C30 H30A . . 119.3 ?
C22 C31 H31 . . 119.3 ?
C30 C31 C22 . . 121.5(2) ?
C30 C31 H31 . . 119.3 ?
O5 C35 N1 . . 126.8(2) ?
O5 C35 H35 . . 116.6 ?
N1 C35 H35 . . 116.6 ?
N1 C36 H36A . . 109.5 ?
N1 C36 H36B . . 109.5 ?
N1 C36 H36C . . 109.5 ?
H36A C36 H36B . . 109.5 ?
H36A C36 H36C . . 109.5 ?
H36B C36 H36C . . 109.5 ?
C30 C29A C28 . . 122.2(11) ?
C30 C29A C32A . . 123.7(12) ?
C32A C29A C28 . . 112.6(15) ?
C29A C32A H32A . . 118.8 ?
C33A C32A C29A . . 122.3(12) ?
C33A C32A H32A . . 118.8 ?
C32A C33A H33A . . 120.0 ?
C34A C33A C32A . . 120.1(10) ?
C34A C33A H33A . . 120.0 ?
C27 C34A C33A . . 122.8(10) ?
C27 C34A H34A . . 118.6 ?
C33A C34A H34A . . 118.6 ?
N1 C37A H37A . . 109.5 ?
N1 C37A H37B . . 109.5 ?
N1 C37A H37C . . 109.5 ?
H37A C37A H37B . . 109.5 ?
H37A C37A H37C . . 109.5 ?
H37B C37A H37C . . 109.5 ?
C28 C29B C30 . . 113(2) ?
C28 C29B C32B . . 123(3) ?
C32B C29B C30 . . 116(2) ?
C29B C32B H32B . . 121.8 ?
C33B C32B C29B . . 116(2) ?
C33B C32B H32B . . 121.8 ?
C32B C33B H33B . . 118.4 ?
C32B C33B C34B . . 123(2) ?
C34B C33B H33B . . 118.4 ?
C27 C34B H34B . . 121.9 ?
C33B C34B C27 . . 116.1(18) ?
C33B C34B H34B . . 121.9 ?
N1 C37B H37D . . 109.5 ?
N1 C37B H37E . . 109.5 ?
N1 C37B H37F . . 109.5 ?
H37D C37B H37E . . 109.5 ?
H37D C37B H37F . . 109.5 ?
H37E C37B H37F . . 109.5 ?

loop_
_geom_bond_atom_site_label_1
_geom_bond_atom_site_label_2
_geom_bond_site_symmetry_2
_geom_bond_distance
_geom_bond_publ_flag
Cu1 Cu1 3_565 2.6295(5) ?
Cu1 O1 3_565 1.9570(13) ?
Cu1 O2 . 1.9593(13) ?
Cu1 O3 3_565 1.9841(13) ?
Cu1 O4 . 1.9590(13) ?
Cu1 O5 . 2.1769(13) ?
O1 C1 . 1.257(2) ?
O2 C1 . 1.260(2) ?
O3 C18 . 1.253(2) ?
O4 C18 . 1.255(2) ?
O5 C35 . 1.215(3) ?
N1 C35 . 1.313(3) ?
N1 C36 . 1.425(4) ?
N1 C37A . 1.481(10) ?
N1 C37B . 1.498(11) ?
C1 C2 . 1.495(3) ?
C2 C3 . 1.389(3) ?
C2 C7 . 1.407(3) ?
C3 H3 . 0.9300 ?
C3 C4 . 1.373(3) ?
C4 H4 . 0.9300 ?
C4 C5 . 1.392(3) ?
C5 C6 . 1.417(3) ?
C5 C17 . 1.441(3) ?
C6 C7 . 1.423(3) ?
C6 C11 . 1.429(3) ?
C7 C8 . 1.438(3) ?
C8 H8 . 0.9300 ?
C8 C9 . 1.349(3) ?
C9 H9 . 0.9300 ?
C9 C10 . 1.431(3) ?
C10 C11 . 1.410(3) ?
C10 C15 . 1.398(3) ?
C11 C12 . 1.418(3) ?
C12 C13 . 1.401(3) ?
C12 C16 . 1.421(4) ?
C13 H13 . 0.9300 ?
C13 C14 . 1.365(4) ?
C14 H14 . 0.9300 ?
C14 C15 . 1.382(4) ?
C15 H15 . 0.9300 ?
C16 H16 . 0.9300 ?
C16 C17 . 1.318(4) ?
C17 H17 . 0.9300 ?
C18 C19 . 1.504(2) ?
C19 C20 . 1.394(3) ?
C19 C24 . 1.419(3) ?
C20 H20 . 0.9300 ?
C20 C21 . 1.372(3) ?
C21 H21 . 0.9300 ?
C21 C22 . 1.393(3) ?
C22 C23 . 1.418(3) ?
C22 C31 . 1.439(3) ?
C23 C24 . 1.428(2) ?
C23 C28 . 1.430(3) ?
C24 C25 . 1.436(3) ?
C25 H25 . 0.9300 ?
C25 C26 . 1.351(3) ?
C26 H26 . 0.9300 ?
C26 C27 . 1.419(3) ?
C27 C28 . 1.414(3) ?
C27 C34A . 1.369(14) ?
C27 C34B . 1.49(2) ?
C28 C29A . 1.466(15) ?
C28 C29B . 1.35(3) ?
C30 H30 . 0.9300 ?
C30 H30A . 0.9300 ?
C30 C31 . 1.329(4) ?
C30 C29A . 1.34(2) ?
C30 C29B . 1.59(4) ?
C31 H31 . 0.9300 ?
C35 H35 . 0.9300 ?
C36 H36A . 0.9600 ?
C36 H36B . 0.9600 ?
C36 H36C . 0.9600 ?
C29A C32A . 1.45(2) ?
C32A H32A . 0.9300 ?
C32A C33A . 1.391(18) ?
C33A H33A . 0.9300 ?
C33A C34A . 1.374(18) ?
C34A H34A . 0.9300 ?
C37A H37A . 0.9600 ?
C37A H37B . 0.9600 ?
C37A H37C . 0.9600 ?
C29B C32B . 1.43(4) ?
C32B H32B . 0.9300 ?
C32B C33B . 1.32(3) ?
C33B H33B . 0.9300 ?
C33B C34B . 1.39(3) ?
C34B H34B . 0.9300 ?
C37B H37D . 0.9600 ?
C37B H37E . 0.9600 ?
C37B H37F . 0.9600 ?

loop_
_geom_torsion_atom_site_label_1
_geom_torsion_atom_site_label_2
_geom_torsion_atom_site_label_3
_geom_torsion_atom_site_label_4
_geom_torsion_site_symmetry_1
_geom_torsion_site_symmetry_2
_geom_torsion_site_symmetry_3
_geom_torsion_site_symmetry_4
_geom_torsion
_geom_torsion_publ_flag
Cu1 O1 C1 O2 3_565 . . . 7.3(3) ?
Cu1 O1 C1 C2 3_565 . . . -175.04(12) ?
Cu1 O2 C1 O1 . . . . -6.1(3) ?
Cu1 O2 C1 C2 . . . . 176.21(13) ?
Cu1 O3 C18 O4 3_565 . . . -5.2(3) ?
Cu1 O3 C18 C19 3_565 . . . 176.02(12) ?
Cu1 O4 C18 O3 . . . . 5.4(3) ?
Cu1 O4 C18 C19 . . . . -175.92(12) ?
Cu1 O5 C35 N1 . . . . -179.5(3) ?
O1 C1 C2 C3 . . . . -38.1(3) ?
O1 C1 C2 C7 . . . . 144.29(19) ?
O2 C1 C2 C3 . . . . 139.8(2) ?
O2 C1 C2 C7 . . . . -37.9(3) ?
O3 C18 C19 C20 . . . . 11.8(3) ?
O3 C18 C19 C24 . . . . -171.15(17) ?
O4 C18 C19 C20 . . . . -167.00(19) ?
O4 C18 C19 C24 . . . . 10.1(3) ?
C1 C2 C3 C4 . . . . -173.2(2) ?
C1 C2 C7 C6 . . . . 171.59(17) ?
C1 C2 C7 C8 . . . . -10.8(3) ?
C2 C3 C4 C5 . . . . 1.2(4) ?
C2 C7 C8 C9 . . . . 179.3(2) ?
C3 C2 C7 C6 . . . . -6.0(3) ?
C3 C2 C7 C8 . . . . 171.7(2) ?
C3 C4 C5 C6 . . . . -5.1(4) ?
C3 C4 C5 C17 . . . . 173.2(2) ?
C4 C5 C6 C7 . . . . 3.5(3) ?
C4 C5 C6 C11 . . . . -177.5(2) ?
C4 C5 C17 C16 . . . . -179.4(3) ?
C5 C6 C7 C2 . . . . 2.0(3) ?
C5 C6 C7 C8 . . . . -175.78(18) ?
C5 C6 C11 C10 . . . . 177.22(19) ?
C5 C6 C11 C12 . . . . -3.6(3) ?
C6 C5 C17 C16 . . . . -1.1(4) ?
C6 C7 C8 C9 . . . . -3.0(3) ?
C6 C11 C12 C13 . . . . -179.8(2) ?
C6 C11 C12 C16 . . . . 0.1(3) ?
C7 C2 C3 C4 . . . . 4.5(3) ?
C7 C6 C11 C10 . . . . -3.7(3) ?
C7 C6 C11 C12 . . . . 175.38(19) ?
C7 C8 C9 C10 . . . . -0.7(3) ?
C8 C9 C10 C11 . . . . 2.3(3) ?
C8 C9 C10 C15 . . . . -177.7(2) ?
C9 C10 C11 C6 . . . . 0.0(3) ?
C9 C10 C11 C12 . . . . -179.1(2) ?
C9 C10 C15 C14 . . . . 179.7(3) ?
C10 C11 C12 C13 . . . . -0.6(3) ?
C10 C11 C12 C16 . . . . 179.3(2) ?
C11 C6 C7 C2 . . . . -177.02(17) ?
C11 C6 C7 C8 . . . . 5.2(3) ?
C11 C10 C15 C14 . . . . -0.3(4) ?
C11 C12 C13 C14 . . . . -0.2(4) ?
C11 C12 C16 C17 . . . . 3.1(4) ?
C12 C13 C14 C15 . . . . 0.8(5) ?
C12 C16 C17 C5 . . . . -2.6(4) ?
C13 C12 C16 C17 . . . . -177.0(3) ?
C13 C14 C15 C10 . . . . -0.5(5) ?
C15 C10 C11 C6 . . . . 180.0(2) ?
C15 C10 C11 C12 . . . . 0.9(3) ?
C16 C12 C13 C14 . . . . 179.9(3) ?
C17 C5 C6 C7 . . . . -174.9(2) ?
C17 C5 C6 C11 . . . . 4.2(3) ?
C18 C19 C20 C21 . . . . 175.1(2) ?
C18 C19 C24 C23 . . . . -172.23(17) ?
C18 C19 C24 C25 . . . . 7.7(3) ?
C19 C20 C21 C22 . . . . -1.9(4) ?
C19 C24 C25 C26 . . . . -176.85(19) ?
C20 C19 C24 C23 . . . . 4.7(3) ?
C20 C19 C24 C25 . . . . -175.3(2) ?
C20 C21 C22 C23 . . . . 2.9(4) ?
C20 C21 C22 C31 . . . . -175.9(3) ?
C21 C22 C23 C24 . . . . -0.1(3) ?
C21 C22 C23 C28 . . . . -178.4(2) ?
C21 C22 C31 C30 . . . . 175.1(3) ?
C22 C23 C24 C19 . . . . -3.7(3) ?
C22 C23 C24 C25 . . . . 176.31(19) ?
C22 C23 C28 C27 . . . . -178.6(2) ?
C22 C23 C28 C29A . . . . 1.0(11) ?
C22 C23 C28 C29B . . . . 7(2) ?
C23 C22 C31 C30 . . . . -3.6(5) ?
C23 C24 C25 C26 . . . . 3.1(3) ?
C23 C28 C29A C30 . . . . 1(2) ?
C23 C28 C29A C32A . . . . 166.7(14) ?
C23 C28 C29B C30 . . . . -10(3) ?
C23 C28 C29B C32B . . . . -157(3) ?
C24 C19 C20 C21 . . . . -2.1(3) ?
C24 C23 C28 C27 . . . . 3.0(3) ?
C24 C23 C28 C29A . . . . -177.4(10) ?
C24 C23 C28 C29B . . . . -171(2) ?
C24 C25 C26 C27 . . . . 1.7(3) ?
C25 C26 C27 C28 . . . . -4.1(4) ?
C25 C26 C27 C34A . . . . 168.0(9) ?
C25 C26 C27 C34B . . . . -172.2(13) ?
C26 C27 C28 C23 . . . . 1.6(3) ?
C26 C27 C28 C29A . . . . -177.9(11) ?
C26 C27 C28 C29B . . . . 176.7(18) ?
C26 C27 C34A C33A . . . . -174.9(9) ?
C26 C27 C34B C33B . . . . 172.8(14) ?
C27 C28 C29A C30 . . . . -179.8(12) ?
C27 C28 C29A C32A . . . . -14(2) ?
C27 C28 C29B C30 . . . . 175.6(15) ?
C27 C28 C29B C32B . . . . 28(4) ?
C28 C23 C24 C19 . . . . 174.60(18) ?
C28 C23 C24 C25 . . . . -5.3(3) ?
C28 C27 C34A C33A . . . . -2.8(14) ?
C28 C27 C34B C33B . . . . 5(2) ?
C28 C29A C32A C33A . . . . 12(2) ?
C28 C29B C32B C33B . . . . -30(5) ?
C30 C29A C32A C33A . . . . 177.8(14) ?
C30 C29B C32B C33B . . . . -176.5(19) ?
C31 C22 C23 C24 . . . . 178.8(2) ?
C31 C22 C23 C28 . . . . 0.4(3) ?
C31 C30 C29A C28 . . . . -4(2) ?
C31 C30 C29A C32A . . . . -168.4(17) ?
C31 C30 C29B C28 . . . . 6(3) ?
C31 C30 C29B C32B . . . . 156(2) ?
C36 N1 C35 O5 . . . . -1.6(5) ?
C29A C30 C31 C22 . . . . 5.4(13) ?
C29A C32A C33A C34A . . . . -6(2) ?
C32A C33A C34A C27 . . . . 1.2(17) ?
C34A C27 C28 C23 . . . . -170.8(9) ?
C34A C27 C28 C29A . . . . 9.7(15) ?
C37A N1 C35 O5 . . . . 161.2(16) ?
C29B C30 C31 C22 . . . . 0.4(17) ?
C29B C32B C33B C34B . . . . 17(3) ?
C32B C33B C34B C27 . . . . -6(3) ?
C34B C27 C28 C23 . . . . 169.7(12) ?
C34B C27 C28 C29B . . . . -15(2) ?
C37B N1 C35 O5 . . . . -163.9(17) ?
